data_2211746
loop_
_publ_author_name
'Ejsmont, Krzysztof'

_publ_section_title
;
 Diethylammonium hydrogen oxalate
;
_journal_coeditor_code BT2217
_journal_issue 1
_journal_name_full 'Acta Crystallographica Section E'
_journal_page_first o107
_journal_page_last o109
_journal_paper_doi 10.1107/S1600536806051932
_journal_volume 63
_journal_year 2007
_chemical_formula_iupac 'C4 H12 N +, C2 H O4 -'
_chemical_formula_moiety 'C4 H12 N +, C2 H O4 -'
_chemical_formula_sum 'C6 H13 N O4'
_chemical_formula_weight 163.17
_chemical_name_systematic
;
Diethylammonium hydrogen oxalate
;
_space_group_IT_number 13
_symmetry_cell_setting monoclinic
_symmetry_space_group_name_Hall '-P 2yc'
_symmetry_space_group_name_H-M 'P 1 2/c 1'
_atom_sites_solution_hydrogens difmap
_atom_sites_solution_primary direct
_atom_sites_solution_secondary difmap
_cell_angle_alpha 90.00
_cell_angle_beta 121.544(4)
_cell_angle_gamma 90.00
_cell_formula_units_Z 2
_cell_length_a 7.0527(4)
_cell_length_b 5.5465(2)
_cell_length_c 14.0317(6)
_cell_measurement_reflns_used 1850
_cell_measurement_temperature 298.0(10)
_cell_measurement_theta_max 29.33
_cell_measurement_theta_min 2.89
_cell_volume 467.78(4)
_computing_cell_refinement 'CrysAlis RED (Oxford Diffraction, 2006)'
_computing_data_collection 'CrysAlis CCD (Oxford Diffraction, 2002)'
_computing_data_reduction 'CrysAlis RED'
_computing_molecular_graphics 'SHELXTL (Sheldrick, 1990)'
_computing_publication_material SHELXL97
_computing_structure_refinement 'SHELXL97 (Sheldrick, 1997)'
_computing_structure_solution 'SHELXS97 (Sheldrick, 1997)'
_diffrn_ambient_temperature 298.0(10)
_diffrn_detector_area_resol_mean '1024x1024 with blocks 2x2'
_diffrn_measured_fraction_theta_full 0.997
_diffrn_measured_fraction_theta_max 0.997
_diffrn_measurement_device_type 'Oxford Diffraction Xcalibur'
_diffrn_measurement_method \w
_diffrn_radiation_monochromator graphite
_diffrn_radiation_source 'Enhance (Mo) X-ray Source'
_diffrn_radiation_type MoK\a
_diffrn_radiation_wavelength 0.71073
_diffrn_reflns_av_R_equivalents 0.0143
_diffrn_reflns_av_sigmaI/netI 0.0108
_diffrn_reflns_limit_h_max 8
_diffrn_reflns_limit_h_min -8
_diffrn_reflns_limit_k_max 4
_diffrn_reflns_limit_k_min -6
_diffrn_reflns_limit_l_max 16
_diffrn_reflns_limit_l_min -16
_diffrn_reflns_number 2852
_diffrn_reflns_theta_full 25.50
_diffrn_reflns_theta_max 25.50
_diffrn_reflns_theta_min 3.32
_diffrn_standards_decay_% 0
_diffrn_standards_interval_count 0
_diffrn_standards_interval_time 0
_diffrn_standards_number 0
_exptl_absorpt_coefficient_mu 0.097
_exptl_absorpt_correction_type none
_exptl_crystal_colour colourless
_exptl_crystal_density_diffrn 1.158
_exptl_crystal_density_method 'not measured'
_exptl_crystal_description block
_exptl_crystal_F_000 176
_exptl_crystal_size_max 0.39
_exptl_crystal_size_mid 0.37
_exptl_crystal_size_min 0.36
_refine_diff_density_max 0.154
_refine_diff_density_min -0.171
_refine_ls_extinction_method none
_refine_ls_goodness_of_fit_ref 1.090
_refine_ls_hydrogen_treatment mixed
_refine_ls_matrix_type full
_refine_ls_number_parameters 56
_refine_ls_number_reflns 872
_refine_ls_number_restraints 0
_refine_ls_restrained_S_all 1.090
_refine_ls_R_factor_all 0.0448
_refine_ls_R_factor_gt 0.0387
_refine_ls_shift/su_max 0.000
_refine_ls_shift/su_mean 0.000
_refine_ls_structure_factor_coef Fsqd
_refine_ls_weighting_details 'calc w=1/[\s^2^(Fo^2^)+(0.0778P)^2^+0.1154P] where P=(Fo^2^+2Fc^2^)/3'
_refine_ls_weighting_scheme calc
_refine_ls_wR_factor_gt 0.1103
_refine_ls_wR_factor_ref 0.1165
_reflns_number_gt 744
_reflns_number_total 872
_reflns_threshold_expression I>2\s(I)
_cod_data_source_file bt2217.cif
_cod_data_source_block I
_cod_original_sg_symbol_H-M 'P 2/c'
_cod_database_code 2211746
_cod_database_fobs_code 2211746

loop_
_symmetry_equiv_pos_as_xyz
'x, y, z'
'-x, y, -z+1/2'
'-x, -y, -z'
'x, -y, z-1/2'

loop_
_atom_site_type_symbol
_atom_site_label
_atom_site_fract_x
_atom_site_fract_y
_atom_site_fract_z
_atom_site_U_iso_or_equiv
_atom_site_adp_type
_atom_site_calc_flag
_atom_site_refinement_flags
_atom_site_occupancy
O O1 0.50394(19) 0.29848(16) 0.46517(8) 0.0576(4) Uani d . 1
H H1 0.5000 0.5000 0.5000 0.106(10) Uiso d S 1
O O2 0.5074(3) 0.14363(19) 0.61145(10) 0.0736(5) Uani d . 1
N N3 0.5000 0.2384(3) 0.2500 0.0494(5) Uani d S 1
H H3 0.496(3) 0.143(4) 0.3019(15) 0.071(6) Uiso d . 1
C C4 0.5041(2) 0.1255(2) 0.52430(11) 0.0432(4) Uani d . 1
C C5 0.7053(3) 0.3860(3) 0.30505(13) 0.0618(5) Uani d . 1
H H5A 0.7000 0.4970 0.3570 0.074 Uiso calc R 1
H H5B 0.7134 0.4802 0.2490 0.074 Uiso calc R 1
C C6 0.9072(4) 0.2332(7) 0.3662(2) 0.1203(11) Uani d . 1
H H6A 1.0371 0.3339 0.4008 0.180 Uiso calc R 1
H H6B 0.9142 0.1251 0.3147 0.180 Uiso calc R 1
H H6C 0.9008 0.1419 0.4226 0.180 Uiso calc R 1

loop_
_atom_site_aniso_label
_atom_site_aniso_U_11
_atom_site_aniso_U_22
_atom_site_aniso_U_33
_atom_site_aniso_U_12
_atom_site_aniso_U_13
_atom_site_aniso_U_23
O1 0.1178(10) 0.0259(5) 0.0530(7) -0.0007(5) 0.0613(7) 0.0004(4)
O2 0.1623(13) 0.0342(6) 0.0578(7) -0.0012(6) 0.0809(8) -0.0029(5)
N3 0.0814(13) 0.0423(9) 0.0365(9) 0.000 0.0391(9) 0.000
C4 0.0745(10) 0.0283(7) 0.0385(7) 0.0001(6) 0.0377(7) -0.0001(5)
C5 0.0752(11) 0.0700(11) 0.0449(8) -0.0068(8) 0.0346(8) -0.0003(7)
C6 0.0873(18) 0.163(3) 0.1017(19) 0.0272(18) 0.0431(15) 0.0295(19)

loop_
_atom_type_symbol
_atom_type_description
_atom_type_scat_dispersion_real
_atom_type_scat_dispersion_imag
_atom_type_scat_source
C C 0.0033 0.0016 'International Tables Vol C Tables 4.2.6.8 and 6.1.1.4'
H H 0.0000 0.0000 'International Tables Vol C Tables 4.2.6.8 and 6.1.1.4'
N N 0.0061 0.0033 'International Tables Vol C Tables 4.2.6.8 and 6.1.1.4'
O O 0.0106 0.0060 'International Tables Vol C Tables 4.2.6.8 and 6.1.1.4'

loop_
_geom_angle_atom_site_label_1
_geom_angle_atom_site_label_2
_geom_angle_atom_site_label_3
_geom_angle_site_symmetry_1
_geom_angle_site_symmetry_3
_geom_angle
C4 O1 H1 . . 114.90(10)
C5 N3 C5 . 2_655 112.89(19)
C5 N3 H3 . . 109.5(11)
C5 N3 H3 2_655 . 108.0(11)
O2 C4 O1 . . 126.07(11)
O2 C4 C4 . 3_656 119.88(14)
O1 C4 C4 . 3_656 114.05(12)
N3 C5 C6 . . 111.5(2)
N3 C5 H5A . . 109.3
C6 C5 H5A . . 109.3
N3 C5 H5B . . 109.3
C6 C5 H5B . . 109.3
H5A C5 H5B . . 108.0
C5 C6 H6A . . 109.5
C5 C6 H6B . . 109.5
H6A C6 H6B . . 109.5
C5 C6 H6C . . 109.5
H6A C6 H6C . . 109.5
H6B C6 H6C . . 109.5

loop_
_geom_bond_atom_site_label_1
_geom_bond_atom_site_label_2
_geom_bond_site_symmetry_2
_geom_bond_distance
_geom_bond_publ_flag
O1 C4 . 1.268(2) y
O1 H1 . 1.230(10) ?
O2 C4 . 1.215(2) y
N3 C5 . 1.481(2) ?
N3 C5 2_655 1.481(2) ?
N3 H3 . 0.91(2) ?
C4 C4 3_656 1.538(2) ?
C5 C6 . 1.484(3) ?
C5 H5A . 0.9700 ?
C5 H5B . 0.9700 ?
C6 H6A . 0.9600 ?
C6 H6B . 0.9600 ?
C6 H6C . 0.9600 ?

loop_
_geom_hbond_atom_site_label_D
_geom_hbond_atom_site_label_H
_geom_hbond_atom_site_label_A
_geom_hbond_site_symmetry_A
_geom_hbond_distance_DH
_geom_hbond_distance_HA
_geom_hbond_distance_DA
_geom_hbond_angle_DHA
O1 H1 O1 3_666 1.230(10) 1.230(10) 2.4520(10) 179.98
N3 H3 O1 . 0.91(2) 2.42(2) 3.0231(9) 123(2)
N3 H3 O2 3_656 0.91(2) 2.01(2) 2.894(2) 163(2)

loop_
_geom_torsion_atom_site_label_1
_geom_torsion_atom_site_label_2
_geom_torsion_atom_site_label_3
_geom_torsion_atom_site_label_4
_geom_torsion_site_symmetry_1
_geom_torsion_site_symmetry_3
_geom_torsion_site_symmetry_4
_geom_torsion
_geom_torsion_publ_flag
C5 N3 C5 C6 2_655 . . 175.9(2) y
O1 C4 C4 O1 . 3_656 3_656 180.0 ?
O2 C4 C4 O2 . 3_656 3_656 180.0 ?
